data_4129200
loop_
_publ_author_name
'Yang, Qi-Liang'
'Xing, Yi-Kang'
'Wang, Xiang-Yang'
'Ma, Hong-Xing'
'Weng, Xin-Jun'
'Yang, Xiang'
'Guo, Hai-Ming'
'Mei, Tian-Sheng'

_publ_section_title
;
 Electrochemistry-Enabled Ir-Catalyzed Vinylic C-H Functionalization.
;
_journal_name_full 'Journal of the American Chemical Society'
_journal_paper_doi 10.1021/jacs.9b11915
_journal_year 2019
_chemical_formula_sum 'C26 H22 O2'
_chemical_formula_weight 366.43
_space_group_crystal_system monoclinic
_space_group_IT_number 14
_space_group_name_Hall '-P 2yn'
_space_group_name_H-M_alt 'P 1 21/n 1'
_atom_sites_solution_hydrogens geom
_audit_creation_method SHELXL-2013
_cell_angle_alpha 90
_cell_angle_beta 92.2370(10)
_cell_angle_gamma 90
_cell_formula_units_Z 4
_cell_length_a 13.8601(4)
_cell_length_b 8.3606(3)
_cell_length_c 16.7517(6)
_cell_measurement_reflns_used 9085
_cell_measurement_temperature 193(2)
_cell_measurement_theta_max 55.084
_cell_measurement_theta_min 4.867
_cell_volume 1939.69(11)
_computing_cell_refinement 'Bruker SAINT'
_computing_data_collection 'Bruker APEX2'
_computing_data_reduction 'Bruker SAINT'
_computing_molecular_graphics 'Bruker SHELXTL'
_computing_publication_material 'Bruker SHELXTL'
_computing_structure_refinement 'SHELXL-2013 (Sheldrick, 2013)'
_computing_structure_solution 'SHELXS-97 (Sheldrick 2008)'
_diffrn_ambient_temperature 193(2)
_diffrn_measured_fraction_theta_full 0.993
_diffrn_measured_fraction_theta_max 0.993
_diffrn_measurement_device_type 'Bruker APEX-II CCD'
_diffrn_measurement_method '\f and \w scans'
_diffrn_radiation_type MoK\a
_diffrn_radiation_wavelength 0.71073
_diffrn_reflns_av_R_equivalents 0.0361
_diffrn_reflns_av_unetI/netI 0.0267
_diffrn_reflns_Laue_measured_fraction_full 0.993
_diffrn_reflns_Laue_measured_fraction_max 0.993
_diffrn_reflns_limit_h_max 15
_diffrn_reflns_limit_h_min -17
_diffrn_reflns_limit_k_max 10
_diffrn_reflns_limit_k_min -10
_diffrn_reflns_limit_l_max 20
_diffrn_reflns_limit_l_min -20
_diffrn_reflns_number 20322
_diffrn_reflns_point_group_measured_fraction_full 0.993
_diffrn_reflns_point_group_measured_fraction_max 0.993
_diffrn_reflns_theta_full 25.242
_diffrn_reflns_theta_max 25.999
_diffrn_reflns_theta_min 2.433
_exptl_absorpt_coefficient_mu 0.078
_exptl_absorpt_correction_T_max 0.7456
_exptl_absorpt_correction_T_min 0.6444
_exptl_absorpt_correction_type multi-scan
_exptl_absorpt_process_details sadabs
_exptl_crystal_colour colorless
_exptl_crystal_density_diffrn 1.255
_exptl_crystal_description prismatic
_exptl_crystal_F_000 776
_exptl_crystal_size_max 0.180
_exptl_crystal_size_mid 0.160
_exptl_crystal_size_min 0.120
_refine_diff_density_max 0.156
_refine_diff_density_min -0.151
_refine_diff_density_rms 0.031
_refine_ls_extinction_coef 0.044(5)
_refine_ls_extinction_expression Fc^*^=kFc[1+0.001xFc^2^\l^3^/sin(2\q)]^-1/4^
_refine_ls_extinction_method SHELXL
_refine_ls_goodness_of_fit_ref 1.047
_refine_ls_hydrogen_treatment constr
_refine_ls_matrix_type full
_refine_ls_number_parameters 254
_refine_ls_number_reflns 3790
_refine_ls_number_restraints 0
_refine_ls_restrained_S_all 1.047
_refine_ls_R_factor_all 0.0474
_refine_ls_R_factor_gt 0.0390
_refine_ls_shift/su_max 0.000
_refine_ls_shift/su_mean 0.000
_refine_ls_structure_factor_coef Fsqd
_refine_ls_weighting_details 'w=1/[\s^2^(Fo^2^)+(0.0437P)^2^+0.4443P] where P=(Fo^2^+2Fc^2^)/3'
_refine_ls_weighting_scheme calc
_refine_ls_wR_factor_gt 0.0945
_refine_ls_wR_factor_ref 0.1012
_reflns_Friedel_coverage 0.000
_reflns_number_gt 3231
_reflns_number_total 3790
_reflns_threshold_expression 'I > 2\s(I)'
_cod_data_source_file ja9b11915_si_007.cif
_cod_data_source_block mo_d8v19583_0m
_cod_original_sg_symbol_H-M 'P 21/n'
_cod_database_code 4129200
_shelx_space_group_comment
; 
The symmetry employed for this shelxl refinement is uniquely defined 
by the following loop, which should always be used as a source of 
symmetry information in preference to the above space-group names. 
They are only intended as comments. 
;
_shelx_estimated_absorpt_t_min 0.986
_shelx_estimated_absorpt_t_max 0.991
_shelxl_version_number 2013-4

loop_
_space_group_symop_operation_xyz
'x, y, z'
'-x+1/2, y+1/2, -z+1/2'
'-x, -y, -z'
'x-1/2, -y-1/2, z-1/2'

loop_
_atom_site_label
_atom_site_type_symbol
_atom_site_fract_x
_atom_site_fract_y
_atom_site_fract_z
_atom_site_U_iso_or_equiv
_atom_site_adp_type
_atom_site_occupancy
_atom_site_site_symmetry_order
_atom_site_calc_flag
_atom_site_refinement_flags_posn
_atom_site_refinement_flags_adp
O1 O 0.43358(7) 0.04153(11) 0.59989(6) 0.0465(3) Uani 1 1 d . .
O2 O 0.55074(6) 0.20990(10) 0.57410(5) 0.0325(2) Uani 1 1 d . .
C1 C 0.45781(9) 0.18038(15) 0.59785(7) 0.0333(3) Uani 1 1 d . .
C2 C 0.40196(8) 0.31951(15) 0.61934(7) 0.0321(3) Uani 1 1 d . .
C3 C 0.44595(8) 0.46407(15) 0.62035(7) 0.0313(3) Uani 1 1 d . .
H3 H 0.4101 0.5542 0.6369 0.038 Uiso 1 1 calc R U
C4 C 0.54325(8) 0.48891(14) 0.59797(7) 0.0287(3) Uani 1 1 d . .
C5 C 0.59275(8) 0.35955(14) 0.57410(7) 0.0286(3) Uani 1 1 d . .
C6 C 0.69024(8) 0.35281(14) 0.54168(7) 0.0301(3) Uani 1 1 d . .
C7 C 0.76643(9) 0.44106(15) 0.57588(8) 0.0372(3) Uani 1 1 d . .
H7 H 0.7568 0.5030 0.6224 0.045 Uiso 1 1 calc R U
C8 C 0.85604(10) 0.43889(18) 0.54238(10) 0.0491(4) Uani 1 1 d . .
H8 H 0.9077 0.4995 0.5660 0.059 Uiso 1 1 calc R U
C9 C 0.87081(10) 0.34922(19) 0.47490(10) 0.0527(4) Uani 1 1 d . .
H9 H 0.9321 0.3498 0.4514 0.063 Uiso 1 1 calc R U
C10 C 0.79618(10) 0.25838(17) 0.44148(9) 0.0459(3) Uani 1 1 d . .
H10 H 0.8066 0.1958 0.3953 0.055 Uiso 1 1 calc R U
C11 C 0.70663(9) 0.25812(15) 0.47494(7) 0.0351(3) Uani 1 1 d . .
H11 H 0.6562 0.1934 0.4525 0.042 Uiso 1 1 calc R U
C12 C 0.58292(8) 0.65652(14) 0.60330(7) 0.0307(3) Uani 1 1 d . .
H12A H 0.5361 0.7321 0.5779 0.037 Uiso 1 1 calc R U
H12B H 0.6438 0.6629 0.5745 0.037 Uiso 1 1 calc R U
C13 C 0.60174(9) 0.70242(15) 0.69070(7) 0.0363(3) Uani 1 1 d . .
H13A H 0.6437 0.6202 0.7167 0.044 Uiso 1 1 calc R U
H13B H 0.5396 0.7024 0.7179 0.044 Uiso 1 1 calc R U
C14 C 0.64952(9) 0.86614(15) 0.70214(9) 0.0409(3) Uani 1 1 d . .
H14A H 0.6147 0.9449 0.6676 0.049 Uiso 1 1 calc R U
H14B H 0.6432 0.9003 0.7583 0.049 Uiso 1 1 calc R U
C15 C 0.75498(9) 0.86778(14) 0.68288(7) 0.0325(3) Uani 1 1 d . .
C16 C 0.78936(11) 0.96522(16) 0.62328(8) 0.0444(3) Uani 1 1 d . .
H16 H 0.7454 1.0296 0.5925 0.053 Uiso 1 1 calc R U
C17 C 0.88684(12) 0.97000(19) 0.60808(9) 0.0555(4) Uani 1 1 d . .
H17 H 0.9094 1.0389 0.5677 0.067 Uiso 1 1 calc R U
C18 C 0.95111(11) 0.87529(19) 0.65121(10) 0.0529(4) Uani 1 1 d . .
H18 H 1.0179 0.8785 0.6407 0.063 Uiso 1 1 calc R U
C19 C 0.91808(10) 0.77590(17) 0.70971(9) 0.0440(3) Uani 1 1 d . .
H19 H 0.9621 0.7089 0.7390 0.053 Uiso 1 1 calc R U
C20 C 0.82145(9) 0.77334(15) 0.72584(8) 0.0365(3) Uani 1 1 d . .
H20 H 0.7997 0.7059 0.7671 0.044 Uiso 1 1 calc R U
C21 C 0.29905(9) 0.30127(16) 0.63865(7) 0.0372(3) Uani 1 1 d . .
C22 C 0.23694(10) 0.20765(18) 0.59087(9) 0.0468(4) Uani 1 1 d . .
H22 H 0.2620 0.1456 0.5489 0.056 Uiso 1 1 calc R U
C23 C 0.13912(11) 0.2044(2) 0.60401(10) 0.0586(4) Uani 1 1 d . .
H23 H 0.0972 0.1420 0.5703 0.070 Uiso 1 1 calc R U
C24 C 0.10202(11) 0.2907(2) 0.66550(11) 0.0632(5) Uani 1 1 d . .
H24 H 0.0346 0.2887 0.6739 0.076 Uiso 1 1 calc R U
C25 C 0.16268(12) 0.3803(2) 0.71504(10) 0.0620(5) Uani 1 1 d . .
H25 H 0.1374 0.4376 0.7585 0.074 Uiso 1 1 calc R U
C26 C 0.26077(10) 0.38677(19) 0.70138(9) 0.0488(4) Uani 1 1 d . .
H26 H 0.3021 0.4500 0.7351 0.059 Uiso 1 1 calc R U

loop_
_atom_site_aniso_label
_atom_site_aniso_U_11
_atom_site_aniso_U_22
_atom_site_aniso_U_33
_atom_site_aniso_U_23
_atom_site_aniso_U_13
_atom_site_aniso_U_12
O1 0.0463(6) 0.0329(5) 0.0608(6) -0.0020(4) 0.0074(5) -0.0103(4)
O2 0.0326(5) 0.0275(4) 0.0375(5) -0.0012(3) 0.0014(3) -0.0029(3)
C1 0.0338(6) 0.0340(7) 0.0319(6) 0.0000(5) -0.0004(5) -0.0059(5)
C2 0.0313(6) 0.0380(7) 0.0269(6) 0.0014(5) -0.0011(5) -0.0029(5)
C3 0.0312(6) 0.0335(7) 0.0289(6) -0.0004(5) -0.0018(5) 0.0023(5)
C4 0.0303(6) 0.0301(6) 0.0255(6) 0.0012(5) -0.0029(4) -0.0005(5)
C5 0.0306(6) 0.0281(6) 0.0268(6) 0.0014(4) -0.0037(4) -0.0031(5)
C6 0.0324(6) 0.0264(6) 0.0314(6) 0.0033(5) -0.0007(5) 0.0017(5)
C7 0.0334(7) 0.0363(7) 0.0418(7) -0.0047(5) -0.0006(5) 0.0001(5)
C8 0.0332(7) 0.0462(8) 0.0678(10) -0.0077(7) 0.0037(6) -0.0064(6)
C9 0.0374(7) 0.0535(9) 0.0685(10) -0.0037(8) 0.0179(7) -0.0010(6)
C10 0.0479(8) 0.0434(8) 0.0471(8) -0.0058(6) 0.0106(6) 0.0054(6)
C11 0.0362(7) 0.0316(7) 0.0374(7) -0.0015(5) -0.0011(5) 0.0019(5)
C12 0.0305(6) 0.0274(6) 0.0339(6) 0.0003(5) -0.0010(5) 0.0006(5)
C13 0.0356(7) 0.0367(7) 0.0367(7) -0.0069(5) 0.0038(5) -0.0030(5)
C14 0.0412(7) 0.0321(7) 0.0492(8) -0.0130(6) -0.0019(6) 0.0018(5)
C15 0.0406(7) 0.0220(6) 0.0347(6) -0.0069(5) -0.0030(5) -0.0012(5)
C16 0.0635(9) 0.0325(7) 0.0370(7) 0.0019(5) -0.0030(6) 0.0014(6)
C17 0.0733(11) 0.0491(9) 0.0452(8) 0.0015(7) 0.0180(8) -0.0123(8)
C18 0.0453(8) 0.0540(9) 0.0603(9) -0.0171(8) 0.0135(7) -0.0079(7)
C19 0.0405(7) 0.0408(8) 0.0500(8) -0.0090(6) -0.0079(6) 0.0029(6)
C20 0.0443(7) 0.0281(6) 0.0367(7) -0.0001(5) -0.0027(5) -0.0026(5)
C21 0.0351(7) 0.0420(7) 0.0346(7) 0.0068(5) 0.0039(5) -0.0038(5)
C22 0.0390(7) 0.0560(9) 0.0458(8) 0.0004(7) 0.0046(6) -0.0129(6)
C23 0.0377(8) 0.0788(12) 0.0596(10) 0.0090(8) 0.0054(7) -0.0193(8)
C24 0.0368(8) 0.0880(13) 0.0657(11) 0.0210(9) 0.0148(7) -0.0076(8)
C25 0.0549(9) 0.0792(12) 0.0539(9) 0.0076(9) 0.0251(8) 0.0074(9)
C26 0.0464(8) 0.0588(9) 0.0418(8) 0.0002(7) 0.0085(6) -0.0013(7)

loop_
_atom_type_symbol
_atom_type_description
_atom_type_scat_dispersion_real
_atom_type_scat_dispersion_imag
_atom_type_scat_source
C C 0.0033 0.0016 'International Tables Vol C Tables 4.2.6.8 and 6.1.1.4'
H H 0.0000 0.0000 'International Tables Vol C Tables 4.2.6.8 and 6.1.1.4'
O O 0.0106 0.0060 'International Tables Vol C Tables 4.2.6.8 and 6.1.1.4'

loop_
_geom_angle_atom_site_label_1
_geom_angle_atom_site_label_2
_geom_angle_atom_site_label_3
_geom_angle
C5 O2 C1 123.96(9)
O1 C1 O2 116.20(11)
O1 C1 C2 127.69(12)
O2 C1 C2 116.08(10)
C3 C2 C1 118.35(11)
C3 C2 C21 121.72(11)
C1 C2 C21 119.93(11)
C2 C3 C4 123.76(11)
C2 C3 H3 118.1
C4 C3 H3 118.1
C5 C4 C3 117.20(11)
C5 C4 C12 125.05(10)
C3 C4 C12 117.74(10)
C4 C5 O2 120.47(10)
C4 C5 C6 128.49(10)
O2 C5 C6 110.95(9)
C7 C6 C11 119.04(11)
C7 C6 C5 121.22(11)
C11 C6 C5 119.74(10)
C8 C7 C6 120.30(12)
C8 C7 H7 119.8
C6 C7 H7 119.8
C9 C8 C7 120.30(13)
C9 C8 H8 119.9
C7 C8 H8 119.9
C8 C9 C10 119.85(13)
C8 C9 H9 120.1
C10 C9 H9 120.1
C11 C10 C9 120.39(13)
C11 C10 H10 119.8
C9 C10 H10 119.8
C10 C11 C6 120.06(12)
C10 C11 H11 120.0
C6 C11 H11 120.0
C4 C12 C13 109.82(10)
C4 C12 H12A 109.7
C13 C12 H12A 109.7
C4 C12 H12B 109.7
C13 C12 H12B 109.7
H12A C12 H12B 108.2
C12 C13 C14 113.72(11)
C12 C13 H13A 108.8
C14 C13 H13A 108.8
C12 C13 H13B 108.8
C14 C13 H13B 108.8
H13A C13 H13B 107.7
C15 C14 C13 113.56(10)
C15 C14 H14A 108.9
C13 C14 H14A 108.9
C15 C14 H14B 108.9
C13 C14 H14B 108.9
H14A C14 H14B 107.7
C16 C15 C20 117.78(12)
C16 C15 C14 121.46(12)
C20 C15 C14 120.74(11)
C17 C16 C15 120.94(13)
C17 C16 H16 119.5
C15 C16 H16 119.5
C18 C17 C16 120.21(14)
C18 C17 H17 119.9
C16 C17 H17 119.9
C17 C18 C19 119.66(14)
C17 C18 H18 120.2
C19 C18 H18 120.2
C20 C19 C18 120.14(13)
C20 C19 H19 119.9
C18 C19 H19 119.9
C19 C20 C15 121.26(12)
C19 C20 H20 119.4
C15 C20 H20 119.4
C26 C21 C22 118.48(13)
C26 C21 C2 120.65(12)
C22 C21 C2 120.71(12)
C23 C22 C21 120.51(14)
C23 C22 H22 119.7
C21 C22 H22 119.7
C24 C23 C22 120.47(15)
C24 C23 H23 119.8
C22 C23 H23 119.8
C23 C24 C25 119.95(14)
C23 C24 H24 120.0
C25 C24 H24 120.0
C24 C25 C26 119.98(15)
C24 C25 H25 120.0
C26 C25 H25 120.0
C25 C26 C21 120.57(15)
C25 C26 H26 119.7
C21 C26 H26 119.7

loop_
_geom_bond_atom_site_label_1
_geom_bond_atom_site_label_2
_geom_bond_distance
O1 C1 1.2094(15)
O2 C5 1.3800(14)
O2 C1 1.3851(14)
C1 C2 1.4503(17)
C2 C3 1.3534(17)
C2 C21 1.4828(16)
C3 C4 1.4290(16)
C3 H3 0.9500
C4 C5 1.3497(16)
C4 C12 1.5067(16)
C5 C6 1.4768(16)
C6 C7 1.3931(17)
C6 C11 1.3957(17)
C7 C8 1.3829(18)
C7 H7 0.9500
C8 C9 1.378(2)
C8 H8 0.9500
C9 C10 1.384(2)
C9 H9 0.9500
C10 C11 1.3817(18)
C10 H10 0.9500
C11 H11 0.9500
C12 C13 1.5261(17)
C12 H12A 0.9900
C12 H12B 0.9900
C13 C14 1.5293(17)
C13 H13A 0.9900
C13 H13B 0.9900
C14 C15 1.5091(17)
C14 H14A 0.9900
C14 H14B 0.9900
C15 C16 1.3873(18)
C15 C20 1.3922(17)
C16 C17 1.385(2)
C16 H16 0.9500
C17 C18 1.376(2)
C17 H17 0.9500
C18 C19 1.377(2)
C18 H18 0.9500
C19 C20 1.3768(18)
C19 H19 0.9500
C20 H20 0.9500
C21 C26 1.393(2)
C21 C22 1.3930(19)
C22 C23 1.3822(19)
C22 H22 0.9500
C23 C24 1.374(2)
C23 H23 0.9500
C24 C25 1.379(3)
C24 H24 0.9500
C25 C26 1.388(2)
C25 H25 0.9500
C26 H26 0.9500

loop_
_geom_torsion_atom_site_label_1
_geom_torsion_atom_site_label_2
_geom_torsion_atom_site_label_3
_geom_torsion_atom_site_label_4
_geom_torsion
C5 O2 C1 O1 -174.93(10)
C5 O2 C1 C2 3.51(15)
O1 C1 C2 C3 173.52(12)
O2 C1 C2 C3 -4.72(16)
O1 C1 C2 C21 -7.12(19)
O2 C1 C2 C21 174.64(10)
C1 C2 C3 C4 2.93(17)
C21 C2 C3 C4 -176.42(10)
C2 C3 C4 C5 0.47(17)
C2 C3 C4 C12 -179.12(11)
C3 C4 C5 O2 -1.91(16)
C12 C4 C5 O2 177.64(10)
C3 C4 C5 C6 174.40(11)
C12 C4 C5 C6 -6.05(19)
C1 O2 C5 C4 -0.17(16)
C1 O2 C5 C6 -177.08(9)
C4 C5 C6 C7 43.83(18)
O2 C5 C6 C7 -139.57(11)
C4 C5 C6 C11 -135.35(13)
O2 C5 C6 C11 41.24(14)
C11 C6 C7 C8 2.21(19)
C5 C6 C7 C8 -176.98(12)
C6 C7 C8 C9 -0.1(2)
C7 C8 C9 C10 -1.3(2)
C8 C9 C10 C11 0.6(2)
C9 C10 C11 C6 1.6(2)
C7 C6 C11 C10 -2.94(18)
C5 C6 C11 C10 176.26(11)
C5 C4 C12 C13 -106.68(13)
C3 C4 C12 C13 72.87(13)
C4 C12 C13 C14 175.52(10)
C12 C13 C14 C15 -73.89(14)
C13 C14 C15 C16 119.58(13)
C13 C14 C15 C20 -61.79(15)
C20 C15 C16 C17 -1.03(19)
C14 C15 C16 C17 177.64(12)
C15 C16 C17 C18 1.2(2)
C16 C17 C18 C19 -0.1(2)
C17 C18 C19 C20 -1.1(2)
C18 C19 C20 C15 1.3(2)
C16 C15 C20 C19 -0.20(18)
C14 C15 C20 C19 -178.88(11)
C3 C2 C21 C26 -41.14(18)
C1 C2 C21 C26 139.52(13)
C3 C2 C21 C22 134.04(14)
C1 C2 C21 C22 -45.30(17)
C26 C21 C22 C23 2.1(2)
C2 C21 C22 C23 -173.13(13)
C21 C22 C23 C24 -1.4(2)
C22 C23 C24 C25 -0.6(3)
C23 C24 C25 C26 1.8(3)
C24 C25 C26 C21 -1.0(2)
C22 C21 C26 C25 -0.9(2)
C2 C21 C26 C25 174.36(13)
